data_7130839
loop_
_publ_author_name
'Chen, Zilong'
'Li, Zijian'
'Chu, Dongdong'
'Zhang, Fangfang'
'Li, Xiaojing'
'Yang, Zhihua'
'Long, Xifa'
'Pan, Shilie'

_publ_section_title
;
 A2B6O9F2 (A = NH4, K): New members of A2B6O9F2 family with deep-UV cutoff
 edge and moderate birefringence
;
_journal_name_full 'Chemical Communications'
_journal_paper_doi 10.1039/D2CC04193F
_journal_year 2022
_chemical_formula_moiety 'B6 F2 K2 O9'
_chemical_formula_sum 'B6 F2 K2 O9'
_chemical_formula_weight 325.06
_space_group_crystal_system orthorhombic
_space_group_IT_number 61
_space_group_name_Hall '-P 2ac 2ab'
_space_group_name_H-M_alt 'P b c a'
_atom_sites_solution_primary iterative
_atom_sites_solution_secondary difmap
_audit_creation_date 2022-02-11
_audit_creation_method
;
Olex2 1.3
(compiled 2020.06.28 svn.raecde09e for OlexSys, GUI svn.r6132)
;
_audit_update_record
;
2022-07-17 deposited with the CCDC.	2022-10-10 downloaded from the CCDC.
;
_cell_angle_alpha 90.00
_cell_angle_beta 90.00
_cell_angle_gamma 90.00
_cell_formula_units_Z 8
_cell_length_a 11.7129(10)
_cell_length_b 10.3030(7)
_cell_length_c 15.4140(11)
_cell_measurement_reflns_used 1900
_cell_measurement_temperature 300.0
_cell_measurement_theta_max 26.69
_cell_measurement_theta_min 3.48
_cell_volume 1860.1(2)
_computing_cell_refinement 'SAINT V8.38A (Bruker, 2018)'
_computing_data_reduction 'SAINT V8.38A (Bruker, 2018)'
_computing_molecular_graphics 'Olex2 1.3 (Dolomanov et al., 2009)'
_computing_publication_material 'Olex2 1.3 (Dolomanov et al., 2009)'
_computing_structure_refinement 'XL  (Sheldrick, 2008)'
_computing_structure_solution 'olex2.solve 1.3 (Bourhis et al., 2015)'
_diffrn_ambient_temperature 300.0
_diffrn_detector 'CCD area detector'
_diffrn_detector_area_resol_mean 5.6
_diffrn_detector_type 'Bruker SMART CCD 6000 area detector'
_diffrn_measured_fraction_theta_full 1.000
_diffrn_measured_fraction_theta_max 1.000
_diffrn_measurement_device 'three-circle diffractometer'
_diffrn_measurement_device_type 'CCD area detector'
_diffrn_measurement_method 'phi and omega scans'
_diffrn_radiation_monochromator graphite
_diffrn_radiation_probe x-ray
_diffrn_radiation_type MoK\a
_diffrn_radiation_wavelength 0.71073
_diffrn_reflns_av_R_equivalents 0.0780
_diffrn_reflns_av_unetI/netI 0.0473
_diffrn_reflns_limit_h_max 15
_diffrn_reflns_limit_h_min -15
_diffrn_reflns_limit_k_max 13
_diffrn_reflns_limit_k_min -11
_diffrn_reflns_limit_l_max 19
_diffrn_reflns_limit_l_min -20
_diffrn_reflns_number 15107
_diffrn_reflns_theta_full 27.48
_diffrn_reflns_theta_max 27.48
_diffrn_reflns_theta_min 2.64
_diffrn_source 'sealed X-ray tube'
_diffrn_source_current 1.4
_diffrn_source_power 0.07
_diffrn_source_target Mo
_diffrn_source_voltage 50.0
_diffrn_standards_number 0
_exptl_absorpt_coefficient_mu 1.090
_exptl_absorpt_correction_T_max 0.7278
_exptl_absorpt_correction_T_min 0.6857
_exptl_absorpt_correction_type none
_exptl_absorpt_process_details
;
SADABS-2016/2 (Bruker,2016/2) was used for absorption correction.
wR2(int) was 0.0809 before and 0.0698 after correction.
The Ratio of minimum to maximum transmission is 0.9422.
The \l/2 correction factor is Not present.
;
_exptl_crystal_colour colourless
_exptl_crystal_colour_primary colourless
_exptl_crystal_density_diffrn 2.321
_exptl_crystal_density_method 'not measured'
_exptl_crystal_description plate
_exptl_crystal_F_000 1264
_exptl_crystal_size_max 0.142
_exptl_crystal_size_mid 0.11
_exptl_crystal_size_min 0.085
_refine_diff_density_max 0.293
_refine_diff_density_min -0.414
_refine_diff_density_rms 0.085
_refine_ls_extinction_method none
_refine_ls_goodness_of_fit_ref 1.076
_refine_ls_hydrogen_treatment none
_refine_ls_matrix_type full
_refine_ls_number_parameters 172
_refine_ls_number_reflns 2134
_refine_ls_number_restraints 0
_refine_ls_restrained_S_all 1.076
_refine_ls_R_factor_all 0.0558
_refine_ls_R_factor_gt 0.0371
_refine_ls_shift/su_max 0.000
_refine_ls_shift/su_mean 0.000
_refine_ls_structure_factor_coef Fsqd
_refine_ls_weighting_details 'calc w=1/[\s^2^(Fo^2^)+(0.0200P)^2^+2.3377P] where P=(Fo^2^+2Fc^2^)/3'
_refine_ls_weighting_scheme calc
_refine_ls_wR_factor_gt 0.0760
_refine_ls_wR_factor_ref 0.0891
_reflns_number_gt 1575
_reflns_number_total 2134
_reflns_threshold_expression >2sigma(I)
_cod_data_source_file d2cc04193f2.cif
_cod_data_source_block 11
_cod_database_code 7130839
_olex2_refinement_description
;
;
_olex2_submission_special_instructions 'No special instructions were received'

loop_
_space_group_symop_id
_space_group_symop_operation_xyz
1 'x, y, z'
2 '-x+1/2, -y, z+1/2'
3 '-x, y+1/2, -z+1/2'
4 'x+1/2, -y+1/2, -z'
5 '-x, -y, -z'
6 'x-1/2, y, -z-1/2'
7 'x, -y-1/2, z-1/2'
8 '-x-1/2, y-1/2, z'

loop_
_atom_site_label
_atom_site_type_symbol
_atom_site_fract_x
_atom_site_fract_y
_atom_site_fract_z
_atom_site_U_iso_or_equiv
_atom_site_adp_type
_atom_site_occupancy
_atom_site_symmetry_multiplicity
_atom_site_calc_flag
_atom_site_refinement_flags
_atom_site_disorder_assembly
_atom_site_disorder_group
K2 K 0.57191(6) 0.63228(6) 0.35319(4) 0.03123(18) Uani 1 1 d . . .
K1 K 0.43189(6) 0.26095(6) 0.40966(5) 0.03389(19) Uani 1 1 d . . .
F2 F 0.59107(14) 0.42909(18) 0.45136(11) 0.0335(4) Uani 1 1 d . . .
O1 O 0.77888(15) 0.35455(16) 0.47319(11) 0.0190(4) Uani 1 1 d . . .
O2 O 0.94628(16) 0.38544(17) 0.39518(12) 0.0222(4) Uani 1 1 d . . .
O9 O 0.88039(16) 1.00781(18) 0.11923(13) 0.0232(4) Uani 1 1 d . . .
O6 O 0.94043(16) 0.85642(17) 0.23136(12) 0.0228(4) Uani 1 1 d . . .
O4 O 0.96188(16) 0.56196(17) 0.29231(13) 0.0230(4) Uani 1 1 d . . .
O7 O 0.74670(17) 0.86393(18) 0.18375(13) 0.0269(4) Uani 1 1 d . . .
O3 O 0.79316(16) 0.53371(18) 0.37607(13) 0.0252(4) Uani 1 1 d . . .
F1 F 0.62798(18) 0.28808(18) 0.55798(14) 0.0461(5) Uani 1 1 d . . .
O5 O 0.80014(16) 0.70239(18) 0.27862(13) 0.0258(5) Uani 1 1 d . . .
O8 O 0.68482(17) 0.9986(2) 0.07347(14) 0.0309(5) Uani 1 1 d . . .
B2 B 0.8401(3) 0.4246(3) 0.41616(19) 0.0182(6) Uani 1 1 d . . .
B1 B 0.6747(3) 0.3941(3) 0.5143(2) 0.0195(6) Uani 1 1 d . . .
B4 B 0.8558(3) 0.5985(3) 0.3147(2) 0.0196(6) Uani 1 1 d . . .
B5 B 0.8332(3) 0.8086(3) 0.2305(2) 0.0206(6) Uani 1 1 d . . .
B3 B 1.0222(3) 0.4512(3) 0.3352(2) 0.0199(6) Uani 1 1 d . . .
B6 B 0.7733(3) 0.9609(3) 0.1232(2) 0.0228(6) Uani 1 1 d . . .

loop_
_atom_site_aniso_label
_atom_site_aniso_U_11
_atom_site_aniso_U_22
_atom_site_aniso_U_33
_atom_site_aniso_U_23
_atom_site_aniso_U_13
_atom_site_aniso_U_12
K2 0.0310(4) 0.0277(3) 0.0350(4) -0.0029(3) -0.0062(3) 0.0070(3)
K1 0.0282(4) 0.0217(3) 0.0518(4) -0.0060(3) 0.0026(3) -0.0018(3)
F2 0.0217(9) 0.0484(11) 0.0305(10) -0.0034(8) -0.0067(7) 0.0037(8)
O1 0.0191(10) 0.0166(9) 0.0213(9) 0.0028(7) 0.0022(7) -0.0002(7)
O2 0.0176(10) 0.0191(9) 0.0297(11) 0.0052(7) 0.0037(8) 0.0036(7)
O9 0.0160(10) 0.0222(10) 0.0313(11) 0.0083(8) -0.0011(8) -0.0018(7)
O6 0.0175(10) 0.0258(10) 0.0251(10) 0.0080(7) -0.0003(8) -0.0007(8)
O4 0.0178(10) 0.0227(10) 0.0284(10) 0.0062(8) 0.0034(8) 0.0019(7)
O7 0.0162(10) 0.0288(10) 0.0358(11) 0.0159(8) -0.0013(9) -0.0018(8)
O3 0.0188(10) 0.0233(10) 0.0333(11) 0.0108(8) 0.0070(8) 0.0071(8)
F1 0.0463(12) 0.0333(10) 0.0588(13) 0.0144(9) 0.0250(10) -0.0065(9)
O5 0.0181(10) 0.0248(10) 0.0346(11) 0.0149(8) 0.0024(8) 0.0027(8)
O8 0.0174(10) 0.0359(11) 0.0393(12) 0.0202(9) -0.0050(9) -0.0041(8)
B2 0.0175(15) 0.0154(13) 0.0216(15) 0.0003(11) -0.0005(12) 0.0005(11)
B1 0.0178(15) 0.0193(14) 0.0215(15) 0.0003(11) 0.0019(11) -0.0041(11)
B4 0.0151(15) 0.0204(14) 0.0232(15) 0.0029(11) -0.0005(11) -0.0011(11)
B5 0.0177(15) 0.0196(14) 0.0244(16) 0.0027(11) 0.0034(12) 0.0022(11)
B3 0.0160(15) 0.0192(14) 0.0244(16) -0.0032(11) 0.0010(12) 0.0002(11)
B6 0.0193(16) 0.0223(15) 0.0270(16) 0.0072(12) 0.0019(12) -0.0004(12)

loop_
_atom_type_symbol
_atom_type_description
_atom_type_scat_dispersion_real
_atom_type_scat_dispersion_imag
_atom_type_scat_source
B B 0.0013 0.0007 'International Tables Vol C Tables 4.2.6.8 and 6.1.1.4'
F F 0.0171 0.0103 'International Tables Vol C Tables 4.2.6.8 and 6.1.1.4'
K K 0.2009 0.2494 'International Tables Vol C Tables 4.2.6.8 and 6.1.1.4'
O O 0.0106 0.0060 'International Tables Vol C Tables 4.2.6.8 and 6.1.1.4'

loop_
_geom_angle_atom_site_label_1
_geom_angle_atom_site_label_2
_geom_angle_atom_site_label_3
_geom_angle
_geom_angle_site_symmetry_1
_geom_angle_site_symmetry_3
_geom_angle_publ_flag
F2 K2 O1 100.40(5) . 8_765 ?
F2 K2 O2 130.39(6) . 8_765 ?
F2 K2 O6 154.10(6) . 6_556 ?
F2 K2 O6 69.64(5) . 8_755 ?
F2 K2 O4 108.12(6) . 6_556 ?
F2 K2 O3 63.54(5) . . ?
F2 K2 F1 91.34(6) . 5_666 ?
F2 K2 O5 109.94(6) . . ?
F2 K2 B2 122.26(7) . 8_765 ?
F2 K2 B3 93.92(6) . 6_556 ?
F2 K2 B3 146.83(7) . 8_765 ?
O1 K2 B3 64.70(6) 8_765 8_765 ?
O1 K2 B3 152.83(6) 8_765 6_556 ?
O2 K2 O1 42.56(5) 8_765 8_765 ?
O2 K2 O6 159.29(6) 8_765 8_755 ?
O2 K2 O6 48.22(5) 8_765 6_556 ?
O2 K2 O3 113.14(6) 8_765 . ?
O2 K2 F1 62.52(6) 8_765 5_666 ?
O2 K2 O5 85.95(6) 8_765 . ?
O2 K2 B2 22.90(6) 8_765 8_765 ?
O2 K2 B3 23.02(6) 8_765 8_765 ?
O2 K2 B3 134.55(7) 8_765 6_556 ?
O6 K2 O1 151.26(5) 8_755 8_765 ?
O6 K2 O1 88.99(5) 6_556 8_765 ?
O6 K2 O6 111.86(2) 6_556 8_755 ?
O6 K2 B2 66.30(6) 6_556 8_765 ?
O6 K2 B3 25.21(6) 6_556 8_765 ?
O6 K2 B3 24.74(6) 8_755 6_556 ?
O6 K2 B3 136.93(6) 8_755 8_765 ?
O6 K2 B3 88.00(6) 6_556 6_556 ?
O4 K2 O1 151.22(5) 6_556 8_765 ?
O4 K2 O2 115.06(6) 6_556 8_765 ?
O4 K2 O6 45.17(5) 6_556 8_755 ?
O4 K2 O6 66.88(5) 6_556 6_556 ?
O4 K2 O3 116.77(6) 6_556 . ?
O4 K2 F1 94.89(6) 6_556 5_666 ?
O4 K2 O5 99.94(6) 6_556 . ?
O4 K2 B2 129.51(7) 6_556 8_765 ?
O4 K2 B3 23.61(6) 6_556 6_556 ?
O4 K2 B3 92.09(7) 6_556 8_765 ?
O3 K2 O1 72.70(5) . 8_765 ?
O3 K2 O6 78.85(5) . 8_755 ?
O3 K2 O6 142.18(6) . 6_556 ?
O3 K2 F1 143.83(7) . 5_666 ?
O3 K2 O5 46.52(5) . . ?
O3 K2 B2 90.28(7) . 8_765 ?
O3 K2 B3 130.15(7) . 8_765 ?
O3 K2 B3 93.74(7) . 6_556 ?
F1 K2 O1 88.11(6) 5_666 8_765 ?
F1 K2 O6 64.68(5) 5_666 6_556 ?
F1 K2 O6 118.20(6) 5_666 8_755 ?
F1 K2 O5 148.45(6) 5_666 . ?
F1 K2 B2 81.54(7) 5_666 8_765 ?
F1 K2 B3 114.69(7) 5_666 6_556 ?
F1 K2 B3 60.20(6) 5_666 8_765 ?
O5 K2 O1 65.85(5) . 8_765 ?
O5 K2 O6 91.57(5) . 8_755 ?
O5 K2 O6 95.93(5) . 6_556 ?
O5 K2 B2 67.52(7) . 8_765 ?
O5 K2 B3 91.39(6) . 8_765 ?
O5 K2 B3 87.63(7) . 6_556 ?
B2 K2 O1 22.92(6) 8_765 8_765 ?
B2 K2 O6 158.15(7) 8_765 8_755 ?
B2 K2 B3 140.88(7) 8_765 6_556 ?
B2 K2 B3 42.78(7) 8_765 8_765 ?
B3 K2 B3 112.63(4) 8_765 6_556 ?
F2 K1 O1 125.13(6) . 4_456 ?
F2 K1 O2 92.37(5) . 4_456 ?
F2 K1 O9 146.34(6) . 6_546 ?
F2 K1 O6 71.54(5) . 8_755 ?
F2 K1 O4 107.68(6) . 8_755 ?
F2 K1 O7 114.43(6) . 3_645 ?
F2 K1 F1 43.08(5) . . ?
F2 K1 O8 75.43(6) . 3_645 ?
F2 K1 B4 84.79(7) . 8_755 ?
F2 K1 B3 125.72(7) . 8_755 ?
F2 K1 B6 98.46(7) . 3_645 ?
O1 K1 O2 42.97(5) 4_456 4_456 ?
O1 K1 O6 163.08(6) 4_456 8_755 ?
O1 K1 O4 111.24(5) 4_456 8_755 ?
O1 K1 F1 92.01(5) 4_456 . ?
O1 K1 O8 89.96(6) 4_456 3_645 ?
O1 K1 B4 123.03(6) 4_456 8_755 ?
O1 K1 B3 85.48(6) 4_456 8_755 ?
O1 K1 B6 84.00(7) 4_456 3_645 ?
O2 K1 B3 82.79(6) 4_456 8_755 ?
O9 K1 O1 63.67(6) 6_546 4_456 ?
O9 K1 O2 74.18(5) 6_546 4_456 ?
O9 K1 O6 104.60(6) 6_546 8_755 ?
O9 K1 O4 48.49(5) 6_546 8_755 ?
O9 K1 O7 96.65(6) 6_546 3_645 ?
O9 K1 F1 110.79(6) 6_546 . ?
O9 K1 O8 137.97(6) 6_546 3_645 ?
O9 K1 B4 67.13(7) 6_546 8_755 ?
O9 K1 B3 24.05(6) 6_546 8_755 ?
O9 K1 B6 115.15(7) 6_546 3_645 ?
O6 K1 O2 149.27(5) 8_755 4_456 ?
O6 K1 B4 56.15(6) 8_755 8_755 ?
O6 K1 B3 85.83(6) 8_755 8_755 ?
O4 K1 O2 102.20(5) 8_755 4_456 ?
O4 K1 O6 60.74(5) 8_755 8_755 ?
O4 K1 F1 100.92(5) 8_755 . ?
O4 K1 B4 23.72(6) 8_755 8_755 ?
O4 K1 B3 25.78(6) 8_755 8_755 ?
O4 K1 B6 130.84(7) 8_755 3_645 ?
O7 K1 O1 90.84(6) 3_645 4_456 ?
O7 K1 O2 132.66(6) 3_645 4_456 ?
O7 K1 O6 78.03(6) 3_645 8_755 ?
O7 K1 O4 105.25(6) 3_645 8_755 ?
O7 K1 F1 150.60(6) 3_645 . ?
O7 K1 O8 49.02(6) 3_645 3_645 ?
O7 K1 B4 122.04(7) 3_645 8_755 ?
O7 K1 B3 107.62(7) 3_645 8_755 ?
O7 K1 B6 25.81(7) 3_645 3_645 ?
F1 K1 O2 51.36(4) . 4_456 ?
F1 K1 O6 103.96(5) . 8_755 ?
F1 K1 B4 79.93(7) . 8_755 ?
F1 K1 B3 101.77(6) . 8_755 ?
O8 K1 O2 109.33(6) 3_645 4_456 ?
O8 K1 O6 92.17(6) 3_645 8_755 ?
O8 K1 O4 148.22(6) 3_645 8_755 ?
O8 K1 F1 101.72(6) 3_645 . ?
O8 K1 B4 146.99(7) 3_645 8_755 ?
O8 K1 B3 156.20(7) 3_645 8_755 ?
O8 K1 B6 24.77(7) 3_645 3_645 ?
B4 K1 O2 97.46(6) 8_755 4_456 ?
B4 K1 B3 43.12(7) 8_755 8_755 ?
B6 K1 O2 117.79(7) 3_645 4_456 ?
B6 K1 O6 90.96(7) 3_645 8_755 ?
B6 K1 F1 125.82(7) 3_645 . ?
B6 K1 B4 144.29(8) 3_645 8_755 ?
B6 K1 B3 131.45(8) 3_645 8_755 ?
K2 F2 K1 109.18(6) . . ?
B1 F2 K2 131.36(16) . . ?
B1 F2 K1 119.23(15) . . ?
K1 O1 K2 74.82(4) 4_556 8_755 ?
B2 O1 K2 74.54(14) . 8_755 ?
B2 O1 K1 107.90(16) . 4_556 ?
B2 O1 B1 126.2(2) . . ?
B1 O1 K2 149.71(15) . 8_755 ?
B1 O1 K1 112.28(15) . 4_556 ?
K2 O2 K1 77.13(5) 8_755 4_556 ?
B2 O2 K2 105.93(16) . 8_755 ?
B2 O2 K1 82.73(15) . 4_556 ?
B2 O2 B3 125.4(2) . . ?
B3 O2 K2 110.35(15) . 8_755 ?
B3 O2 K1 143.97(16) . 4_556 ?
B3 O9 K1 106.77(15) 3_755 6_666 ?
B6 O9 K1 124.05(17) . 6_666 ?
B6 O9 B3 124.3(2) . 3_755 ?
K2 O6 K2 152.02(6) 6_656 8_765 ?
K2 O6 K1 84.34(5) 6_656 8_765 ?
K1 O6 K2 78.92(4) 8_765 8_765 ?
B5 O6 K2 100.85(16) . 6_656 ?
B5 O6 K2 105.68(16) . 8_765 ?
B5 O6 K1 108.83(16) . 8_765 ?
B5 O6 B3 120.6(2) . 3_755 ?
B3 O6 K2 81.06(14) 3_755 8_765 ?
B3 O6 K2 93.07(15) 3_755 6_656 ?
B3 O6 K1 129.99(15) 3_755 8_765 ?
K2 O4 K1 96.89(6) 6_656 8_765 ?
B4 O4 K2 125.64(17) . 6_656 ?
B4 O4 K1 92.14(16) . 8_765 ?
B4 O4 B3 122.5(2) . . ?
B3 O4 K2 110.39(15) . 6_656 ?
B3 O4 K1 93.37(15) . 8_765 ?
B5 O7 K1 132.69(17) . 3_655 ?
B5 O7 B6 118.9(2) . . ?
B6 O7 K1 95.48(17) . 3_655 ?
B2 O3 K2 135.32(17) . . ?
B4 O3 K2 103.39(16) . . ?
B4 O3 B2 119.1(2) . . ?
K2 F1 K1 77.36(6) 5_666 . ?
B1 F1 K2 109.30(16) . 5_666 ?
B1 F1 K1 90.32(16) . . ?
B4 O5 K2 94.61(15) . . ?
B4 O5 B5 134.8(2) . . ?
B5 O5 K2 130.43(17) . . ?
B1 O8 K1 133.40(17) 7_575 3_655 ?
B6 O8 K1 94.03(16) . 3_655 ?
B6 O8 B1 130.2(2) . 7_575 ?
K2 B2 K1 68.34(6) 8_755 4_556 ?
O1 B2 K2 82.55(14) . 8_755 ?
O1 B2 K1 50.44(13) . 4_556 ?
O1 B2 O2 119.3(2) . . ?
O1 B2 O3 120.8(2) . . ?
O2 B2 K2 51.17(13) . 8_755 ?
O2 B2 K1 74.61(14) . 4_556 ?
O2 B2 O3 119.9(2) . . ?
O3 B2 K2 136.21(18) . 8_755 ?
O3 B2 K1 155.39(19) . 4_556 ?
K1 B1 K2 65.11(5) . 5_666 ?
F2 B1 K2 81.46(14) . 5_666 ?
F2 B1 K1 40.23(11) . . ?
F2 B1 O1 110.8(2) . . ?
F2 B1 O8 107.1(2) . 7_576 ?
O1 B1 K2 157.70(18) . 5_666 ?
O1 B1 K1 111.78(16) . . ?
O1 B1 O8 115.4(2) . 7_576 ?
F1 B1 K2 48.91(13) . 5_666 ?
F1 B1 K1 66.52(15) . . ?
F1 B1 F2 104.9(2) . . ?
F1 B1 O1 108.9(2) . . ?
F1 B1 O8 109.2(2) . 7_576 ?
O8 B1 K2 76.17(15) 7_576 5_666 ?
O8 B1 K1 130.68(18) 7_576 . ?
O4 B4 K1 64.13(14) . 8_765 ?
O4 B4 O3 122.4(2) . . ?
O4 B4 O5 123.7(2) . . ?
O3 B4 K1 109.90(18) . 8_765 ?
O3 B4 O5 113.9(2) . . ?
O5 B4 K1 98.08(16) . 8_765 ?
O6 B5 K2 57.39(14) . 6_656 ?
O6 B5 O7 122.8(2) . . ?
O6 B5 O5 123.2(3) . . ?
O7 B5 K2 126.91(19) . 6_656 ?
O7 B5 O5 114.0(2) . . ?
O5 B5 K2 90.61(16) . 6_656 ?
K2 B3 K2 128.50(9) 8_755 6_656 ?
K1 B3 K2 75.87(6) 8_765 6_656 ?
K1 B3 K2 154.35(10) 8_765 8_755 ?
O2 B3 K2 151.61(19) . 6_656 ?
O2 B3 K2 46.63(12) . 8_755 ?
O2 B3 K1 108.52(16) . 8_765 ?
O2 B3 O9 111.0(2) . 3_745 ?
O2 B3 O6 108.3(2) . 3_745 ?
O2 B3 O4 110.4(2) . . ?
O9 B3 K2 125.89(17) 3_745 8_755 ?
O9 B3 K2 93.21(16) 3_745 6_656 ?
O9 B3 K1 49.18(12) 3_745 8_765 ?
O9 B3 O6 111.4(2) 3_745 3_745 ?
O9 B3 O4 106.1(2) 3_745 . ?
O6 B3 K2 74.20(14) 3_745 6_656 ?
O6 B3 K2 61.72(13) 3_745 8_755 ?
O6 B3 K1 142.85(18) 3_745 8_765 ?
O6 B3 O4 109.6(2) 3_745 . ?
O4 B3 K2 46.00(12) . 6_656 ?
O4 B3 K2 127.33(17) . 8_755 ?
O4 B3 K1 60.86(12) . 8_765 ?
O9 B6 K1 157.3(2) . 3_655 ?
O9 B6 O7 119.6(3) . . ?
O9 B6 O8 126.0(3) . . ?
O7 B6 K1 58.71(14) . 3_655 ?
O8 B6 K1 61.20(15) . 3_655 ?
O8 B6 O7 114.4(3) . . ?

loop_
_geom_bond_atom_site_label_1
_geom_bond_atom_site_label_2
_geom_bond_distance
_geom_bond_site_symmetry_2
_geom_bond_publ_flag
K2 F2 2.5928(19) . ?
K2 O1 3.4234(19) 8_765 ?
K2 O2 2.6957(19) 8_765 ?
K2 O6 3.410(2) 8_755 ?
K2 O6 3.066(2) 6_556 ?
K2 O4 2.686(2) 6_556 ?
K2 O3 2.806(2) . ?
K2 F1 2.834(2) 5_666 ?
K2 O5 2.998(2) . ?
K2 B2 3.328(3) 8_765 ?
K2 B3 3.501(3) 6_556 ?
K2 B3 3.477(3) 8_765 ?
K1 F2 2.6249(19) . ?
K1 O1 2.8087(19) 4_456 ?
K1 O2 3.369(2) 4_456 ?
K1 O9 2.7138(19) 6_546 ?
K1 O6 3.280(2) 8_755 ?
K1 O4 3.004(2) 8_755 ?
K1 O7 2.752(2) 3_645 ?
K1 F1 3.253(2) . ?
K1 O8 2.816(2) 3_645 ?
K1 B4 3.336(3) 8_755 ?
K1 B3 3.433(3) 8_755 ?
K1 B6 3.206(3) 3_645 ?
F2 B1 1.426(3) . ?
O1 K2 3.4235(19) 8_755 ?
O1 K1 2.8087(19) 4_556 ?
O1 B2 1.344(3) . ?
O1 B1 1.434(3) . ?
O2 K2 2.6958(19) 8_755 ?
O2 K1 3.369(2) 4_556 ?
O2 B2 1.347(3) . ?
O2 B3 1.450(4) . ?
O9 K1 2.7137(19) 6_666 ?
O9 B3 1.461(4) 3_755 ?
O9 B6 1.346(4) . ?
O6 K2 3.410(2) 8_765 ?
O6 K2 3.066(2) 6_656 ?
O6 K1 3.280(2) 8_765 ?
O6 B5 1.349(4) . ?
O6 B3 1.483(3) 3_755 ?
O4 K2 2.686(2) 6_656 ?
O4 K1 3.004(2) 8_765 ?
O4 B4 1.343(4) . ?
O4 B3 1.496(3) . ?
O7 K1 2.752(2) 3_655 ?
O7 B5 1.368(4) . ?
O7 B6 1.402(3) . ?
O3 B2 1.396(3) . ?
O3 B4 1.371(3) . ?
F1 K2 2.834(2) 5_666 ?
F1 B1 1.395(3) . ?
O5 B4 1.371(3) . ?
O5 B5 1.377(3) . ?
O8 K1 2.816(2) 3_655 ?
O8 B1 1.438(3) 7_575 ?
O8 B6 1.347(4) . ?
B2 K2 3.328(3) 8_755 ?
B2 K1 3.467(3) 4_556 ?
B1 K2 3.548(3) 5_666 ?
B1 O8 1.438(3) 7_576 ?
B4 K1 3.336(3) 8_765 ?
B5 K2 3.575(3) 6_656 ?
B3 K2 3.477(3) 8_755 ?
B3 K2 3.501(3) 6_656 ?
B3 K1 3.433(3) 8_765 ?
B3 O9 1.461(4) 3_745 ?
B3 O6 1.483(3) 3_745 ?
B6 K1 3.206(3) 3_655 ?

loop_
_geom_torsion_atom_site_label_1
_geom_torsion_atom_site_label_2
_geom_torsion_atom_site_label_3
_geom_torsion_atom_site_label_4
_geom_torsion
_geom_torsion_site_symmetry_1
_geom_torsion_site_symmetry_2
_geom_torsion_site_symmetry_3
_geom_torsion_site_symmetry_4
_geom_torsion_publ_flag
K2 F2 B1 K2 124.97(15) . . . 5_666 ?
K2 F2 B1 K1 -173.8(3) . . . . ?
K2 F2 B1 O1 -74.3(3) . . . . ?
K2 F2 B1 F1 168.31(14) . . . . ?
K2 F2 B1 O8 52.4(3) . . . 7_576 ?
K2 O1 B2 K1 -67.99(9) 8_755 . . 4_556 ?
K2 O1 B2 O2 -37.0(2) 8_755 . . . ?
K2 O1 B2 O3 140.3(3) 8_755 . . . ?
K2 O1 B1 K2 49.8(7) 8_755 . . 5_666 ?
K2 O1 B1 K1 -27.5(4) 8_755 . . . ?
K2 O1 B1 F2 -70.8(4) 8_755 . . . ?
K2 O1 B1 F1 44.0(4) 8_755 . . . ?
K2 O1 B1 O8 167.24(18) 8_755 . . 7_576 ?
K2 O2 B2 K1 74.34(8) 8_755 . . 4_556 ?
K2 O2 B2 O1 50.1(3) 8_755 . . . ?
K2 O2 B2 O3 -127.3(2) 8_755 . . . ?
K2 O2 B3 K2 93.0(3) 8_755 . . 6_656 ?
K2 O2 B3 K1 -172.47(7) 8_755 . . 8_765 ?
K2 O2 B3 O9 -120.04(18) 8_755 . . 3_745 ?
K2 O2 B3 O6 2.5(2) 8_755 . . 3_745 ?
K2 O2 B3 O4 122.58(18) 8_755 . . . ?
K2 O6 B5 K2 -171.05(12) 8_765 . . 6_656 ?
K2 O6 B5 O7 -115.8(3) 6_656 . . . ?
K2 O6 B5 O7 73.1(3) 8_765 . . . ?
K2 O6 B5 O5 -104.8(3) 8_765 . . . ?
K2 O6 B5 O5 66.2(3) 6_656 . . . ?
K2 O4 B4 K1 -100.05(15) 6_656 . . 8_765 ?
K2 O4 B4 O3 161.89(19) 6_656 . . . ?
K2 O4 B4 O5 -17.8(4) 6_656 . . . ?
K2 O4 B3 K2 -110.59(16) 6_656 . . 8_755 ?
K2 O4 B3 K1 98.63(10) 6_656 . . 8_765 ?
K2 O4 B3 O2 -160.98(16) 6_656 . . . ?
K2 O4 B3 O9 78.6(2) 6_656 . . 3_745 ?
K2 O4 B3 O6 -41.7(2) 6_656 . . 3_745 ?
K2 O3 B2 K2 97.5(3) . . . 8_755 ?
K2 O3 B2 K1 -77.6(5) . . . 4_556 ?
K2 O3 B2 O1 -16.2(4) . . . . ?
K2 O3 B2 O2 161.08(18) . . . . ?
K2 O3 B4 K1 121.89(11) . . . 8_765 ?
K2 O3 B4 O4 -166.8(2) . . . . ?
K2 O3 B4 O5 13.0(3) . . . . ?
K2 F1 B1 K1 -76.70(10) 5_666 . . . ?
K2 F1 B1 F2 -64.2(2) 5_666 . . . ?
K2 F1 B1 O1 177.12(16) 5_666 . . . ?
K2 F1 B1 O8 50.3(2) 5_666 . . 7_576 ?
K2 O5 B4 K1 -127.88(8) . . . 8_765 ?
K2 O5 B4 O4 167.9(3) . . . . ?
K2 O5 B4 O3 -11.8(2) . . . . ?
K2 O5 B5 K2 -158.13(14) . . . 6_656 ?
K2 O5 B5 O6 151.4(2) . . . . ?
K2 O5 B5 O7 -26.7(4) . . . . ?
K1 F2 B1 K2 -61.22(12) . . . 5_666 ?
K1 F2 B1 O1 99.5(2) . . . . ?
K1 F2 B1 F1 -17.9(3) . . . . ?
K1 F2 B1 O8 -133.81(17) . . . 7_576 ?
K1 O1 B2 K2 67.99(9) 4_556 . . 8_755 ?
K1 O1 B2 O2 31.0(3) 4_556 . . . ?
K1 O1 B2 O3 -151.7(2) 4_556 . . . ?
K1 O1 B1 K2 -48.3(5) 4_556 . . 5_666 ?
K1 O1 B1 K1 -125.56(10) 4_556 . . . ?
K1 O1 B1 F2 -168.87(15) 4_556 . . . ?
K1 O1 B1 F1 -54.0(2) 4_556 . . . ?
K1 O1 B1 O8 69.2(2) 4_556 . . 7_576 ?
K1 O2 B2 K2 -74.34(8) 4_556 . . 8_755 ?
K1 O2 B2 O1 -24.3(2) 4_556 . . . ?
K1 O2 B2 O3 158.4(3) 4_556 . . . ?
K1 O2 B3 K2 -170.87(17) 4_556 . . 6_656 ?
K1 O2 B3 K2 96.1(2) 4_556 . . 8_755 ?
K1 O2 B3 K1 -76.4(3) 4_556 . . 8_765 ?
K1 O2 B3 O9 -24.0(4) 4_556 . . 3_745 ?
K1 O2 B3 O6 98.6(3) 4_556 . . 3_745 ?
K1 O2 B3 O4 -141.33(19) 4_556 . . . ?
K1 O9 B6 K1 139.1(4) 6_666 . . 3_655 ?
K1 O9 B6 O7 -141.9(2) 6_666 . . . ?
K1 O9 B6 O8 37.9(4) 6_666 . . . ?
K1 O6 B5 K2 -87.66(9) 8_765 . . 6_656 ?
K1 O6 B5 O7 156.5(2) 8_765 . . . ?
K1 O6 B5 O5 -21.4(3) 8_765 . . . ?
K1 O4 B4 O3 -98.1(3) 8_765 . . . ?
K1 O4 B4 O5 82.2(3) 8_765 . . . ?
K1 O4 B3 K2 150.78(15) 8_765 . . 8_755 ?
K1 O4 B3 K2 -98.63(10) 8_765 . . 6_656 ?
K1 O4 B3 O2 100.39(19) 8_765 . . . ?
K1 O4 B3 O9 -20.01(19) 8_765 . . 3_745 ?
K1 O4 B3 O6 -140.36(18) 8_765 . . 3_745 ?
K1 O7 B5 K2 70.4(3) 3_655 . . 6_656 ?
K1 O7 B5 O6 141.9(2) 3_655 . . . ?
K1 O7 B5 O5 -40.0(4) 3_655 . . . ?
K1 O7 B6 O9 -153.7(3) 3_655 . . . ?
K1 O7 B6 O8 26.5(3) 3_655 . . . ?
K1 F1 B1 K2 76.70(10) . . . 5_666 ?
K1 F1 B1 F2 12.49(19) . . . . ?
K1 F1 B1 O1 -106.18(19) . . . . ?
K1 F1 B1 O8 127.0(2) . . . 7_576 ?
K1 O8 B6 O9 154.4(3) 3_655 . . . ?
K1 O8 B6 O7 -25.8(3) 3_655 . . . ?
F2 K2 O3 B2 6.0(2) . . . . ?
F2 K2 O3 B4 168.25(18) . . . . ?
F2 K2 O5 B4 3.15(17) . . . . ?
F2 K2 O5 B5 -172.9(2) . . . . ?
F2 K1 F1 K2 100.16(8) . . . 5_666 ?
F2 K1 F1 B1 -9.57(15) . . . . ?
F2 K1 B1 K2 107.16(18) . . . 5_666 ?
F2 K1 B1 O1 -96.9(2) . . . . ?
F2 K1 B1 F1 161.1(3) . . . . ?
F2 K1 B1 O8 65.4(2) . . . 7_576 ?
O1 K2 F2 K1 160.75(6) 8_765 . . . ?
O1 K2 F2 B1 -25.0(2) 8_765 . . . ?
O1 K2 O3 B2 117.5(2) 8_765 . . . ?
O1 K2 O3 B4 -80.26(17) 8_765 . . . ?
O1 K2 O5 B4 95.89(16) 8_765 . . . ?
O1 K2 O5 B5 -80.1(2) 8_765 . . . ?
O1 K1 F2 K2 -127.76(7) 4_456 . . . ?
O1 K1 F2 B1 57.16(19) 4_456 . . . ?
O1 K1 F1 K2 -43.49(5) 4_456 . . 5_666 ?
O1 K1 F1 B1 -153.21(15) 4_456 . . . ?
O1 K1 B1 K2 -24.78(7) 4_456 . . 5_666 ?
O1 K1 B1 F2 -131.93(17) 4_456 . . . ?
O1 K1 B1 O1 131.14(15) 4_456 . . . ?
O1 K1 B1 F1 29.19(17) 4_456 . . . ?
O1 K1 B1 O8 -66.5(2) 4_456 . . 7_576 ?
O2 K2 F2 K1 126.54(8) 8_765 . . . ?
O2 K2 F2 B1 -59.2(2) 8_765 . . . ?
O2 K2 O3 B2 131.1(2) 8_765 . . . ?
O2 K2 O3 B4 -66.69(18) 8_765 . . . ?
O2 K2 O5 B4 134.86(16) 8_765 . . . ?
O2 K2 O5 B5 -41.2(2) 8_765 . . . ?
O2 K1 F2 K2 -157.72(6) 4_456 . . . ?
O2 K1 F2 B1 27.20(18) 4_456 . . . ?
O2 K1 F1 K2 -58.60(5) 4_456 . . 5_666 ?
O2 K1 F1 B1 -168.32(17) 4_456 . . . ?
O2 K1 B1 K2 -44.50(4) 4_456 . . 5_666 ?
O2 K1 B1 F2 -151.66(19) 4_456 . . . ?
O2 K1 B1 O1 111.42(17) 4_456 . . . ?
O2 K1 B1 F1 9.46(14) 4_456 . . . ?
O2 K1 B1 O8 -86.2(2) 4_456 . . 7_576 ?
O9 K1 F2 K2 137.76(10) 6_546 . . . ?
O9 K1 F2 B1 -37.3(2) 6_546 . . . ?
O9 K1 F1 K2 -106.01(6) 6_546 . . 5_666 ?
O9 K1 F1 B1 144.26(15) 6_546 . . . ?
O9 K1 B1 K2 -98.34(8) 6_546 . . 5_666 ?
O9 K1 B1 F2 154.51(16) 6_546 . . . ?
O9 K1 B1 O1 57.58(19) 6_546 . . . ?
O9 K1 B1 F1 -44.38(18) 6_546 . . . ?
O9 K1 B1 O8 -140.0(2) 6_546 . . 7_576 ?
O6 K2 F2 K1 -47.27(6) 8_755 . . . ?
O6 K2 F2 K1 51.06(16) 6_556 . . . ?
O6 K2 F2 B1 -134.7(2) 6_556 . . . ?
O6 K2 F2 B1 127.0(2) 8_755 . . . ?
O6 K2 O3 B2 -178.1(2) 6_556 . . . ?
O6 K2 O3 B2 -66.6(2) 8_755 . . . ?
O6 K2 O3 B4 -15.8(2) 6_556 . . . ?
O6 K2 O3 B4 95.59(17) 8_755 . . . ?
O6 K2 O5 B4 -65.73(16) 8_755 . . . ?
O6 K2 O5 B4 -177.90(16) 6_556 . . . ?
O6 K2 O5 B5 118.2(2) 8_755 . . . ?
O6 K2 O5 B5 6.1(2) 6_556 . . . ?
O6 K1 F2 K2 49.01(6) 8_755 . . . ?
O6 K1 F2 B1 -126.08(18) 8_755 . . . ?
O6 K1 F1 K2 142.14(5) 8_755 . . 5_666 ?
O6 K1 F1 B1 32.41(16) 8_755 . . . ?
O6 K1 B1 K2 157.56(5) 8_755 . . 5_666 ?
O6 K1 B1 F2 50.41(17) 8_755 . . . ?
O6 K1 B1 O1 -46.52(16) 8_755 . . . ?
O6 K1 B1 F1 -148.48(15) 8_755 . . . ?
O6 K1 B1 O8 115.8(2) 8_755 . . 7_576 ?
O4 K2 F2 K1 -23.15(8) 6_556 . . . ?
O4 K2 F2 B1 151.1(2) 6_556 . . . ?
O4 K2 O3 B2 -91.9(2) 6_556 . . . ?
O4 K2 O3 B4 70.32(18) 6_556 . . . ?
O4 K2 O5 B4 -110.39(16) 6_556 . . . ?
O4 K2 O5 B5 73.6(2) 6_556 . . . ?
O4 K1 F2 K2 98.68(7) 8_755 . . . ?
O4 K1 F2 B1 -76.40(18) 8_755 . . . ?
O4 K1 F1 K2 -155.57(5) 8_755 . . 5_666 ?
O4 K1 F1 B1 94.71(15) 8_755 . . . ?
O4 K1 B1 K2 -143.99(5) 8_755 . . 5_666 ?
O4 K1 B1 F2 108.86(18) 8_755 . . . ?
O4 K1 B1 O1 11.93(18) 8_755 . . . ?
O4 K1 B1 F1 -90.03(15) 8_755 . . . ?
O4 K1 B1 O8 174.3(2) 8_755 . . 7_576 ?
O7 K1 F2 K2 -17.93(9) 3_645 . . . ?
O7 K1 F2 B1 166.99(17) 3_645 . . . ?
O7 K1 F1 K2 51.80(13) 3_645 . . 5_666 ?
O7 K1 F1 B1 -57.9(2) 3_645 . . . ?
O7 K1 B1 K2 90.51(9) 3_645 . . 5_666 ?
O7 K1 B1 F2 -16.6(2) 3_645 . . . ?
O7 K1 B1 O1 -113.58(17) 3_645 . . . ?
O7 K1 B1 F1 144.47(14) 3_645 . . . ?
O7 K1 B1 O8 48.8(3) 3_645 . . 7_576 ?
O3 K2 F2 K1 -134.66(9) . . . . ?
O3 K2 F2 B1 39.6(2) . . . . ?
O3 K2 O5 B4 7.25(15) . . . . ?
O3 K2 O5 B5 -168.8(3) . . . . ?
F1 K2 F2 K1 72.43(7) 5_666 . . . ?
F1 K2 F2 B1 -113.3(2) 5_666 . . . ?
F1 K2 O3 B2 56.5(3) 5_666 . . . ?
F1 K2 O3 B4 -141.29(16) 5_666 . . . ?
F1 K2 O5 B4 132.82(17) 5_666 . . . ?
F1 K2 O5 B5 -43.2(3) 5_666 . . . ?
F1 K1 F2 K2 -174.17(11) . . . . ?
F1 K1 F2 B1 10.74(16) . . . . ?
F1 K1 B1 K2 -53.96(13) . . . 5_666 ?
F1 K1 B1 F2 -161.1(3) . . . . ?
F1 K1 B1 O1 102.0(2) . . . . ?
F1 K1 B1 O8 -95.7(3) . . . 7_576 ?
O5 K2 F2 K1 -131.33(7) . . . . ?
O5 K2 F2 B1 42.9(2) . . . . ?
O5 K2 O3 B2 -169.7(3) . . . . ?
O5 K2 O3 B4 -7.44(15) . . . . ?
O8 K1 F2 K2 -48.35(7) 3_645 . . . ?
O8 K1 F2 B1 136.56(19) 3_645 . . . ?
O8 K1 F1 K2 46.89(6) 3_645 . . 5_666 ?
O8 K1 F1 B1 -62.84(16) 3_645 . . . ?
O8 K1 B1 K2 65.44(6) 3_645 . . 5_666 ?
O8 K1 B1 F2 -41.72(18) 3_645 . . . ?
O8 K1 B1 O1 -138.65(17) 3_645 . . . ?
O8 K1 B1 F1 119.40(15) 3_645 . . . ?
O8 K1 B1 O8 23.7(3) 3_645 . . 7_576 ?
B2 K2 F2 K1 153.26(7) 8_765 . . . ?
B2 K2 F2 B1 -32.5(2) 8_765 . . . ?
B2 K2 O3 B2 132.4(3) 8_765 . . . ?
B2 K2 O3 B4 -65.33(17) 8_765 . . . ?
B2 K2 O5 B4 120.81(17) 8_765 . . . ?
B2 K2 O5 B5 -55.2(2) 8_765 . . . ?
B2 O1 B1 K2 176.4(4) . . . 5_666 ?
B2 O1 B1 K1 99.1(2) . . . . ?
B2 O1 B1 F2 55.8(3) . . . . ?
B2 O1 B1 F1 170.7(2) . . . . ?
B2 O1 B1 O8 -66.1(3) . . . 7_576 ?
B2 O2 B3 K2 -35.4(5) . . . 6_656 ?
B2 O2 B3 K2 -128.5(3) . . . 8_755 ?
B2 O2 B3 K1 59.0(3) . . . 8_765 ?
B2 O2 B3 O9 111.5(3) . . . 3_745 ?
B2 O2 B3 O6 -125.9(3) . . . 3_745 ?
B2 O2 B3 O4 -5.9(4) . . . . ?
B2 O3 B4 K1 -72.3(3) . . . 8_765 ?
B2 O3 B4 O4 -1.0(4) . . . . ?
B2 O3 B4 O5 178.8(2) . . . . ?
B1 O1 B2 K2 -155.2(2) . . . 8_755 ?
B1 O1 B2 K1 136.8(3) . . . 4_556 ?
B1 O1 B2 O2 167.8(2) . . . . ?
B1 O1 B2 O3 -14.9(4) . . . . ?
B1 O8 B6 K1 -164.2(3) 7_575 . . 3_655 ?
B1 O8 B6 O9 -9.8(5) 7_575 . . . ?
B1 O8 B6 O7 170.0(3) 7_575 . . . ?
B4 K1 F2 K2 105.00(8) 8_755 . . . ?
B4 K1 F2 B1 -70.08(18) 8_755 . . . ?
B4 K1 F1 K2 -166.70(6) 8_755 . . 5_666 ?
B4 K1 F1 B1 83.57(16) 8_755 . . . ?
B4 K1 B1 K2 -145.87(7) 8_755 . . 5_666 ?
B4 K1 B1 F2 106.98(18) 8_755 . . . ?
B4 K1 B1 O1 10.05(16) 8_755 . . . ?
B4 K1 B1 F1 -91.90(16) 8_755 . . . ?
B4 K1 B1 O8 172.4(2) 8_755 . . 7_576 ?
B4 O4 B3 K2 56.1(3) . . . 8_755 ?
B4 O4 B3 K2 166.7(3) . . . 6_656 ?
B4 O4 B3 K1 -94.7(2) . . . 8_765 ?
B4 O4 B3 O2 5.7(3) . . . . ?
B4 O4 B3 O9 -114.7(3) . . . 3_745 ?
B4 O4 B3 O6 124.9(3) . . . 3_745 ?
B4 O3 B2 K2 -62.6(3) . . . 8_755 ?
B4 O3 B2 K1 122.3(4) . . . 4_556 ?
B4 O3 B2 O1 -176.4(2) . . . . ?
B4 O3 B2 O2 0.9(4) . . . . ?
B4 O5 B5 K2 27.4(3) . . . 6_656 ?
B4 O5 B5 O6 -23.0(5) . . . . ?
B4 O5 B5 O7 158.9(3) . . . . ?
B5 O7 B6 K1 146.2(3) . . . 3_655 ?
B5 O7 B6 O9 -7.5(4) . . . . ?
B5 O7 B6 O8 172.7(3) . . . . ?
B5 O5 B4 K1 47.9(3) . . . 8_765 ?
B5 O5 B4 O4 -16.4(5) . . . . ?
B5 O5 B4 O3 163.9(3) . . . . ?
B3 K2 F2 K1 101.64(12) 8_765 . . . ?
B3 K2 F2 K1 -42.43(8) 6_556 . . . ?
B3 K2 F2 B1 131.9(2) 6_556 . . . ?
B3 K2 F2 B1 -84.1(2) 8_765 . . . ?
B3 K2 O3 B2 -86.5(2) 6_556 . . . ?
B3 K2 O3 B2 149.5(2) 8_765 . . . ?
B3 K2 O3 B4 -48.3(2) 8_765 . . . ?
B3 K2 O3 B4 75.73(17) 6_556 . . . ?
B3 K2 O5 B4 157.24(17) 8_765 . . . ?
B3 K2 O5 B4 -90.16(17) 6_556 . . . ?
B3 K2 O5 B5 93.8(2) 6_556 . . . ?
B3 K2 O5 B5 -18.8(2) 8_765 . . . ?
B3 K1 F2 K2 119.46(9) 8_755 . . . ?
B3 K1 F2 B1 -55.6(2) 8_755 . . . ?
B3 K1 F1 K2 -129.28(6) 8_755 . . 5_666 ?
B3 K1 F1 B1 120.99(16) 8_755 . . . ?
B3 K1 B1 K2 -119.42(7) 8_755 . . 5_666 ?
B3 K1 B1 F2 133.42(18) 8_755 . . . ?
B3 K1 B1 O1 36.49(19) 8_755 . . . ?
B3 K1 B1 F1 -65.46(16) 8_755 . . . ?
B3 K1 B1 O8 -161.1(2) 8_755 . . 7_576 ?
B3 O2 B2 K2 130.2(3) . . . 8_755 ?
B3 O2 B2 K1 -155.4(2) . . . 4_556 ?
B3 O2 B2 O1 -179.7(2) . . . . ?
B3 O2 B2 O3 2.9(4) . . . . ?
B3 O9 B6 K1 -69.1(6) 3_755 . . 3_655 ?
B3 O9 B6 O7 9.9(4) 3_755 . . . ?
B3 O9 B6 O8 -170.3(3) 3_755 . . . ?
B3 O6 B5 K2 100.2(2) 3_755 . . 6_656 ?
B3 O6 B5 O7 -15.7(4) 3_755 . . . ?
B3 O6 B5 O5 166.4(3) 3_755 . . . ?
B3 O4 B4 K1 95.4(2) . . . 8_765 ?
B3 O4 B4 O3 -2.7(4) . . . . ?
B3 O4 B4 O5 177.6(2) . . . . ?
B6 K1 F2 K2 -39.17(9) 3_645 . . . ?
B6 K1 F2 B1 145.75(18) 3_645 . . . ?
B6 K1 F1 K2 40.56(9) 3_645 . . 5_666 ?
B6 K1 F1 B1 -69.16(17) 3_645 . . . ?
B6 K1 B1 K2 69.21(8) 3_645 . . 5_666 ?
B6 K1 B1 F2 -37.9(2) 3_645 . . . ?
B6 K1 B1 O1 -134.87(17) 3_645 . . . ?
B6 K1 B1 F1 123.17(15) 3_645 . . . ?
B6 K1 B1 O8 27.5(3) 3_645 . . 7_576 ?
B6 O7 B5 K2 -60.7(3) . . . 6_656 ?
B6 O7 B5 O6 10.8(4) . . . . ?
B6 O7 B5 O5 -171.1(2) . . . . ?
